data_7715811
loop_
_publ_author_name
'Dou, Di-Yu'
'Qi, Da-Fan'
'Zhao, Tian-Yuan'
'Zheng, Peng-Xuan'
'Bao, Xin'

_publ_section_title
;
 Design and characterization of Fe(II) complexes with tetradentate ligands
 exhibiting spin-crossover near room temperature.
;
_journal_issue 20
_journal_name_full 'Dalton transactions (Cambridge, England : 2003)'
_journal_page_first 8619
_journal_page_last 8625
_journal_paper_doi 10.1039/d4dt00460d
_journal_volume 53
_journal_year 2024
_chemical_formula_moiety 'C28 H26 Fe N6 Se2'
_chemical_formula_sum 'C28 H26 Fe N6 Se2'
_chemical_formula_weight 660.32
_space_group_crystal_system triclinic
_space_group_IT_number 2
_space_group_name_Hall '-P 1'
_space_group_name_H-M_alt 'P -1'
_atom_sites_solution_hydrogens geom
_atom_sites_solution_primary iterative
_audit_creation_date 2020-11-04
_audit_creation_method
;
Olex2 1.2
(compiled 2018.05.29 svn.r3508 for OlexSys, GUI svn.r5506)
;
_audit_update_record
;
2024-02-16 deposited with the CCDC.	2024-04-23 downloaded from the CCDC.
;
_cell_angle_alpha 95.0903(12)
_cell_angle_beta 92.7699(12)
_cell_angle_gamma 93.8097(12)
_cell_formula_units_Z 2
_cell_length_a 7.4622(3)
_cell_length_b 13.4258(6)
_cell_length_c 14.0208(5)
_cell_measurement_reflns_used 7873
_cell_measurement_temperature 298(2)
_cell_measurement_theta_max 26.901
_cell_measurement_theta_min 2.740
_cell_volume 1393.98(10)
_computing_cell_refinement 'SAINT v8.37A (Bruker, 2015)'
_computing_data_reduction 'SAINT v8.37A (Bruker, 2015)'
_computing_molecular_graphics 'Olex2 (Dolomanov et al., 2009)'
_computing_publication_material 'Olex2 (Dolomanov et al., 2009)'
_computing_structure_refinement 'XL (Sheldrick, 2008)'
_computing_structure_solution 'olex2.solve (Bourhis et al., 2015)'
_diffrn_ambient_temperature 298(2)
_diffrn_measured_fraction_theta_full 0.976
_diffrn_measured_fraction_theta_max 0.975
_diffrn_measurement_device_type 'Bruker APEX-II CCD'
_diffrn_measurement_method '\f and \w scans'
_diffrn_radiation_type MoK\a
_diffrn_radiation_wavelength 0.71073
_diffrn_reflns_av_R_equivalents 0.0255
_diffrn_reflns_av_unetI/netI 0.0362
_diffrn_reflns_Laue_measured_fraction_full 0.976
_diffrn_reflns_Laue_measured_fraction_max 0.975
_diffrn_reflns_limit_h_max 9
_diffrn_reflns_limit_h_min -9
_diffrn_reflns_limit_k_max 17
_diffrn_reflns_limit_k_min -17
_diffrn_reflns_limit_l_max 18
_diffrn_reflns_limit_l_min -17
_diffrn_reflns_number 16961
_diffrn_reflns_point_group_measured_fraction_full 0.976
_diffrn_reflns_point_group_measured_fraction_max 0.975
_diffrn_reflns_theta_full 25.242
_diffrn_reflns_theta_max 27.518
_diffrn_reflns_theta_min 2.208
_diffrn_standards_number 0
_exptl_absorpt_coefficient_mu 3.180
_exptl_absorpt_correction_T_max 0.7455
_exptl_absorpt_correction_T_min 0.6658
_exptl_absorpt_correction_type multi-scan
_exptl_absorpt_process_details
'SADABS-2016/2 (Bruker,2016/2) was used for absorption correction. wR2(int) was 0.0559 before and 0.0380 after correction. The Ratio of minimum to maximum transmission is 0.8931. The \l/2 correction factor is Not present.'
_exptl_crystal_colour yellow
_exptl_crystal_colour_primary yellow
_exptl_crystal_density_diffrn 1.573
_exptl_crystal_description block
_exptl_crystal_F_000 660
_refine_diff_density_max 0.714
_refine_diff_density_min -0.848
_refine_diff_density_rms 0.060
_refine_ls_extinction_method none
_refine_ls_goodness_of_fit_ref 1.033
_refine_ls_hydrogen_treatment constr
_refine_ls_matrix_type full
_refine_ls_number_parameters 334
_refine_ls_number_reflns 6257
_refine_ls_number_restraints 0
_refine_ls_restrained_S_all 1.033
_refine_ls_R_factor_all 0.0634
_refine_ls_R_factor_gt 0.0390
_refine_ls_shift/su_max 0.001
_refine_ls_shift/su_mean 0.000
_refine_ls_structure_factor_coef Fsqd
_refine_ls_weighting_details 'w=1/[\s^2^(Fo^2^)+(0.0316P)^2^+1.0586P] where P=(Fo^2^+2Fc^2^)/3'
_refine_ls_weighting_scheme calc
_refine_ls_wR_factor_gt 0.0803
_refine_ls_wR_factor_ref 0.0882
_reflns_Friedel_coverage 0.000
_reflns_number_gt 4592
_reflns_number_total 6257
_reflns_threshold_expression 'I > 2\s(I)'
_cod_data_source_file d4dt00460d2.cif
_cod_data_source_block njust_bx202001_yx_26_0m
_cod_depositor_comments 'Adding full bibliography for 7715811--7715814.cif.'
_cod_database_code 7715811
_shelx_shelxl_version_number 2014/7
_shelx_space_group_comment
;
The symmetry employed for this shelxl refinement is uniquely defined
by the following loop, which should always be used as a source of
symmetry information in preference to the above space-group names.
They are only intended as comments.
;
_olex2_refinement_description
;
1. Fixed Uiso
 At 1.2 times of:
  All C(H) groups, All C(H,H) groups, All N(H) groups
2.a Ternary CH refined with riding coordinates:
 N3(H3), N2(H2)
2.b Secondary CH2 refined with riding coordinates:
 C7(H7A,H7B), C8(H8A,H8B), C9(H9A,H9B), C6(H6A,H6B)
2.c Aromatic/amide H refined with riding coordinates:
 C25(H25), C11(H11), C26(H26), C19(H19), C4(H4), C2(H2A), C17(H17), C16(H16),
 C14(H14), C13(H13), C20(H20), C18(H18), C24(H24), C22(H22), C23(H23), C1(H1)
;
_olex2_submission_special_instructions 'No special instructions were received'

loop_
_space_group_symop_operation_xyz
'x, y, z'
'-x, -y, -z'

loop_
_atom_site_label
_atom_site_type_symbol
_atom_site_fract_x
_atom_site_fract_y
_atom_site_fract_z
_atom_site_U_iso_or_equiv
_atom_site_adp_type
_atom_site_occupancy
_atom_site_site_symmetry_order
_atom_site_calc_flag
_atom_site_refinement_flags_posn
_atom_site_refinement_flags_adp
_atom_site_refinement_flags_occupancy
_atom_site_disorder_assembly
_atom_site_disorder_group
Se1 Se -0.58571(4) 0.00713(3) 0.34594(3) 0.06192(12) Uani 1 1 d . . . . .
Se2 Se -0.32156(6) 0.52480(3) 0.31458(3) 0.06911(13) Uani 1 1 d . . . . .
Fe3 Fe -0.04612(5) 0.23346(3) 0.44671(3) 0.03777(11) Uani 1 1 d . . . . .
N6 N -0.2483(3) 0.11738(19) 0.41900(19) 0.0510(6) Uani 1 1 d . . . . .
N3 N 0.1480(3) 0.14838(16) 0.52784(16) 0.0380(5) Uani 1 1 d . . . . .
H3 H 0.1806 0.0898 0.4873 0.046 Uiso 1 1 calc R . . . .
C27 C -0.3808(4) 0.0746(2) 0.3910(2) 0.0404(6) Uani 1 1 d . . . . .
C5 C 0.1698(4) 0.2769(2) 0.2760(2) 0.0420(6) Uani 1 1 d . . . . .
N2 N 0.2042(3) 0.33324(17) 0.44652(16) 0.0406(5) Uani 1 1 d . . . . .
H2 H 0.1979 0.3919 0.4928 0.049 Uiso 1 1 calc R . . . .
N1 N 0.0550(3) 0.20457(17) 0.30321(16) 0.0403(5) Uani 1 1 d . . . . .
C25 C -0.2555(5) 0.2327(4) 1.0459(3) 0.0722(11) Uani 1 1 d . . . . .
H25 H -0.2787 0.1770 1.0795 0.087 Uiso 1 1 calc R . . . .
N5 N -0.1951(3) 0.3515(2) 0.4030(2) 0.0582(7) Uani 1 1 d . . . . .
C11 C -0.0711(3) 0.2100(2) 0.7538(2) 0.0420(6) Uani 1 1 d . . . . .
H11 H -0.0274 0.1635 0.7928 0.050 Uiso 1 1 calc R . . . .
C26 C -0.2231(4) 0.2204(3) 0.9499(2) 0.0579(8) Uani 1 1 d . . . . .
H26 H -0.2223 0.1561 0.9194 0.070 Uiso 1 1 calc R . . . .
C7 C 0.3575(4) 0.2761(2) 0.4739(2) 0.0469(7) Uani 1 1 d . . . . .
H7A H 0.4618 0.3218 0.4930 0.056 Uiso 1 1 calc R . . . .
H7B H 0.3873 0.2316 0.4195 0.056 Uiso 1 1 calc R . . . .
C19 C 0.3373(4) 0.2640(3) -0.1176(2) 0.0666(10) Uani 1 1 d . . . . .
H19 H 0.3504 0.3219 -0.1492 0.080 Uiso 1 1 calc R . . . .
C8 C 0.3098(4) 0.2158(2) 0.5558(2) 0.0446(7) Uani 1 1 d . . . . .
H8A H 0.4094 0.1767 0.5727 0.053 Uiso 1 1 calc R . . . .
H8B H 0.2873 0.2606 0.6114 0.053 Uiso 1 1 calc R . . . .
C9 C 0.0566(4) 0.1158(2) 0.6116(2) 0.0431(7) Uani 1 1 d . . . . .
H9A H 0.1445 0.0956 0.6580 0.052 Uiso 1 1 calc R . . . .
H9B H -0.0270 0.0584 0.5918 0.052 Uiso 1 1 calc R . . . .
C4 C 0.2394(4) 0.2708(2) 0.1867(2) 0.0462(7) Uani 1 1 d . . . . .
H4 H 0.3193 0.3219 0.1705 0.055 Uiso 1 1 calc R . . . .
C28 C -0.2451(4) 0.4192(2) 0.3685(2) 0.0425(7) Uani 1 1 d . . . . .
C10 C -0.0441(3) 0.20028(19) 0.6572(2) 0.0367(6) Uani 1 1 d . . . . .
C6 C 0.2159(4) 0.3653(2) 0.3494(2) 0.0476(7) Uani 1 1 d . . . . .
H6A H 0.3367 0.3934 0.3412 0.057 Uiso 1 1 calc R . . . .
H6B H 0.1332 0.4168 0.3403 0.057 Uiso 1 1 calc R . . . .
C12 C -0.1632(4) 0.2889(2) 0.7937(2) 0.0443(7) Uani 1 1 d . . . . .
N4 N -0.1055(3) 0.26446(17) 0.59723(17) 0.0400(5) Uani 1 1 d . . . . .
C2 C 0.0762(4) 0.1140(2) 0.1506(2) 0.0477(7) Uani 1 1 d . . . . .
H2A H 0.0428 0.0566 0.1097 0.057 Uiso 1 1 calc R . . . .
C17 C 0.3567(5) 0.0880(3) -0.1163(3) 0.0691(10) Uani 1 1 d . . . . .
H17 H 0.3833 0.0269 -0.1470 0.083 Uiso 1 1 calc R . . . .
C16 C 0.2963(4) 0.0924(3) -0.0245(2) 0.0595(9) Uani 1 1 d . . . . .
H16 H 0.2821 0.0341 0.0063 0.071 Uiso 1 1 calc R . . . .
C14 C -0.1971(4) 0.3398(2) 0.6354(2) 0.0467(7) Uani 1 1 d . . . . .
H14 H -0.2417 0.3846 0.5948 0.056 Uiso 1 1 calc R . . . .
C13 C -0.2282(4) 0.3538(2) 0.7309(2) 0.0495(7) Uani 1 1 d . . . . .
H13 H -0.2929 0.4070 0.7536 0.059 Uiso 1 1 calc R . . . .
C20 C 0.2773(4) 0.2688(3) -0.0257(2) 0.0571(8) Uani 1 1 d . . . . .
H20 H 0.2504 0.3302 0.0043 0.069 Uiso 1 1 calc R . . . .
C3 C 0.1913(4) 0.1888(2) 0.1203(2) 0.0447(7) Uani 1 1 d . . . . .
C21 C -0.1915(4) 0.3024(3) 0.8979(2) 0.0509(8) Uani 1 1 d . . . . .
C18 C 0.3775(4) 0.1739(4) -0.1622(2) 0.0689(11) Uani 1 1 d . . . . .
H18 H 0.4190 0.1709 -0.2238 0.083 Uiso 1 1 calc R . . . .
C24 C -0.2536(6) 0.3267(4) 1.0916(3) 0.0883(13) Uani 1 1 d . . . . .
H24 H -0.2755 0.3351 1.1565 0.106 Uiso 1 1 calc R . . . .
C15 C 0.2567(4) 0.1832(3) 0.0221(2) 0.0488(7) Uani 1 1 d . . . . .
C22 C -0.1898(5) 0.3969(3) 0.9453(3) 0.0744(11) Uani 1 1 d . . . . .
H22 H -0.1685 0.4531 0.9120 0.089 Uiso 1 1 calc R . . . .
C23 C -0.2198(6) 0.4085(4) 1.0425(3) 0.0970(15) Uani 1 1 d . . . . .
H23 H -0.2168 0.4724 1.0743 0.116 Uiso 1 1 calc R . . . .
C1 C 0.0115(4) 0.1243(2) 0.2404(2) 0.0443(7) Uani 1 1 d . . . . .
H1 H -0.0661 0.0732 0.2588 0.053 Uiso 1 1 calc R . . . .

loop_
_atom_site_aniso_label
_atom_site_aniso_U_11
_atom_site_aniso_U_22
_atom_site_aniso_U_33
_atom_site_aniso_U_23
_atom_site_aniso_U_13
_atom_site_aniso_U_12
Se1 0.03991(18) 0.0691(2) 0.0714(2) -0.01753(18) 0.00027(15) -0.00151(15)
Se2 0.0864(3) 0.0413(2) 0.0801(3) 0.01134(17) -0.0128(2) 0.01307(17)
Fe3 0.0312(2) 0.0389(2) 0.0438(2) 0.00646(17) 0.00214(16) 0.00265(16)
N6 0.0397(14) 0.0535(16) 0.0587(16) 0.0039(13) 0.0066(12) -0.0056(12)
N3 0.0340(11) 0.0340(12) 0.0452(13) -0.0034(10) 0.0031(10) 0.0045(9)
C27 0.0389(16) 0.0372(15) 0.0470(17) 0.0043(13) 0.0105(12) 0.0093(13)
C5 0.0367(14) 0.0435(16) 0.0467(17) 0.0089(13) 0.0037(12) 0.0007(12)
N2 0.0390(12) 0.0367(13) 0.0453(14) -0.0017(10) 0.0058(10) 0.0002(10)
N1 0.0377(12) 0.0411(13) 0.0419(13) 0.0072(11) 0.0014(10) -0.0024(10)
C25 0.057(2) 0.107(3) 0.055(2) 0.016(2) 0.0016(17) 0.019(2)
N5 0.0490(15) 0.0602(17) 0.0708(18) 0.0238(15) 0.0074(13) 0.0169(13)
C11 0.0353(14) 0.0430(16) 0.0484(18) 0.0059(13) 0.0023(12) 0.0052(12)
C26 0.0447(17) 0.077(2) 0.053(2) 0.0059(18) -0.0007(14) 0.0151(16)
C7 0.0302(14) 0.0520(18) 0.0561(18) -0.0026(15) 0.0010(12) -0.0025(12)
C19 0.055(2) 0.097(3) 0.050(2) 0.025(2) 0.0010(16) 0.0052(19)
C8 0.0344(14) 0.0478(17) 0.0503(17) -0.0017(14) -0.0036(12) 0.0072(12)
C9 0.0450(16) 0.0341(15) 0.0505(17) 0.0012(13) 0.0028(13) 0.0079(12)
C4 0.0399(15) 0.0503(18) 0.0496(18) 0.0127(14) 0.0061(13) -0.0022(13)
C28 0.0371(15) 0.0467(17) 0.0439(16) 0.0022(14) 0.0040(12) 0.0058(13)
C10 0.0302(13) 0.0315(14) 0.0478(17) 0.0019(12) -0.0002(11) 0.0016(11)
C6 0.0463(17) 0.0400(16) 0.0561(19) 0.0058(14) 0.0091(14) -0.0063(13)
C12 0.0320(14) 0.0487(17) 0.0511(18) -0.0007(14) 0.0021(12) 0.0021(12)
N4 0.0360(12) 0.0354(12) 0.0485(14) 0.0012(10) -0.0001(10) 0.0065(10)
C2 0.0493(17) 0.0480(17) 0.0440(17) 0.0032(14) -0.0028(13) -0.0036(14)
C17 0.062(2) 0.088(3) 0.053(2) -0.012(2) 0.0054(17) -0.0041(19)
C16 0.055(2) 0.068(2) 0.053(2) 0.0007(17) 0.0052(15) -0.0049(16)
C14 0.0421(16) 0.0443(17) 0.0559(19) 0.0091(14) 0.0012(13) 0.0139(13)
C13 0.0436(16) 0.0466(17) 0.059(2) -0.0027(15) 0.0057(14) 0.0160(13)
C20 0.0511(18) 0.074(2) 0.0493(19) 0.0136(17) 0.0052(14) 0.0118(16)
C3 0.0379(15) 0.0542(18) 0.0424(16) 0.0065(14) 0.0001(12) 0.0049(13)
C21 0.0369(15) 0.065(2) 0.0497(18) -0.0052(16) 0.0024(13) 0.0080(14)
C18 0.0475(19) 0.117(3) 0.0407(19) 0.005(2) 0.0001(15) -0.001(2)
C24 0.075(3) 0.135(4) 0.053(2) -0.007(3) 0.0048(19) 0.009(3)
C15 0.0380(15) 0.068(2) 0.0408(17) 0.0088(15) 0.0010(12) 0.0021(14)
C22 0.083(3) 0.071(3) 0.066(3) -0.011(2) 0.015(2) -0.002(2)
C23 0.109(4) 0.103(4) 0.072(3) -0.031(3) 0.017(3) -0.001(3)
C1 0.0433(16) 0.0443(17) 0.0448(17) 0.0090(14) -0.0003(13) -0.0055(13)

loop_
_atom_type_symbol
_atom_type_description
_atom_type_scat_dispersion_real
_atom_type_scat_dispersion_imag
_atom_type_scat_source
C C 0.0033 0.0016 'International Tables Vol C Tables 4.2.6.8 and 6.1.1.4'
H H 0.0000 0.0000 'International Tables Vol C Tables 4.2.6.8 and 6.1.1.4'
Fe Fe 0.3463 0.8444 'International Tables Vol C Tables 4.2.6.8 and 6.1.1.4'
N N 0.0061 0.0033 'International Tables Vol C Tables 4.2.6.8 and 6.1.1.4'
Se Se -0.0929 2.2259 'International Tables Vol C Tables 4.2.6.8 and 6.1.1.4'

loop_
_geom_angle_atom_site_label_1
_geom_angle_atom_site_label_2
_geom_angle_atom_site_label_3
_geom_angle
_geom_angle_site_symmetry_1
_geom_angle_site_symmetry_3
_geom_angle_publ_flag
N6 Fe3 N3 97.18(9) . . ?
N6 Fe3 N2 164.91(9) . . ?
N6 Fe3 N1 91.71(9) . . ?
N6 Fe3 N5 97.89(11) . . ?
N6 Fe3 N4 94.42(9) . . ?
N2 Fe3 N3 79.01(8) . . ?
N1 Fe3 N3 98.49(8) . . ?
N1 Fe3 N2 74.60(8) . . ?
N5 Fe3 N3 161.41(10) . . ?
N5 Fe3 N2 89.03(9) . . ?
N5 Fe3 N1 91.88(10) . . ?
N5 Fe3 N4 92.94(10) . . ?
N4 Fe3 N3 75.08(8) . . ?
N4 Fe3 N2 98.62(8) . . ?
N4 Fe3 N1 171.62(8) . . ?
C27 N6 Fe3 160.6(2) . . ?
C8 N3 Fe3 108.02(16) . . ?
C9 N3 Fe3 106.90(15) . . ?
C9 N3 C8 112.2(2) . . ?
N6 C27 Se1 179.2(3) . . ?
N1 C5 C4 122.0(3) . . ?
N1 C5 C6 115.6(2) . . ?
C4 C5 C6 122.4(2) . . ?
C7 N2 Fe3 108.13(16) . . ?
C6 N2 Fe3 107.21(16) . . ?
C6 N2 C7 112.1(2) . . ?
C5 N1 Fe3 115.46(18) . . ?
C1 N1 Fe3 126.93(18) . . ?
C1 N1 C5 117.6(2) . . ?
C24 C25 C26 119.9(4) . . ?
C28 N5 Fe3 165.7(2) . . ?
C10 C11 C12 120.5(3) . . ?
C25 C26 C21 121.1(4) . . ?
N2 C7 C8 109.7(2) . . ?
C18 C19 C20 120.0(4) . . ?
N3 C8 C7 109.7(2) . . ?
N3 C9 C10 110.2(2) . . ?
C5 C4 C3 120.7(3) . . ?
N5 C28 Se2 179.7(3) . . ?
C11 C10 C9 121.9(2) . . ?
N4 C10 C11 122.5(2) . . ?
N4 C10 C9 115.6(2) . . ?
N2 C6 C5 109.9(2) . . ?
C11 C12 C21 121.7(3) . . ?
C13 C12 C11 116.5(3) . . ?
C13 C12 C21 121.8(3) . . ?
C10 N4 Fe3 115.77(17) . . ?
C10 N4 C14 117.1(2) . . ?
C14 N4 Fe3 127.11(19) . . ?
C1 C2 C3 120.1(3) . . ?
C18 C17 C16 120.0(4) . . ?
C17 C16 C15 120.6(3) . . ?
N4 C14 C13 123.3(3) . . ?
C14 C13 C12 120.1(3) . . ?
C19 C20 C15 120.7(3) . . ?
C4 C3 C15 121.6(3) . . ?
C2 C3 C4 116.5(3) . . ?
C2 C3 C15 121.9(3) . . ?
C26 C21 C12 121.0(3) . . ?
C22 C21 C26 118.3(3) . . ?
C22 C21 C12 120.7(3) . . ?
C19 C18 C17 120.2(3) . . ?
C25 C24 C23 120.1(4) . . ?
C16 C15 C3 121.1(3) . . ?
C20 C15 C16 118.5(3) . . ?
C20 C15 C3 120.4(3) . . ?
C21 C22 C23 120.1(4) . . ?
C24 C23 C22 120.5(4) . . ?
N1 C1 C2 123.1(3) . . ?

loop_
_geom_bond_atom_site_label_1
_geom_bond_atom_site_label_2
_geom_bond_distance
_geom_bond_site_symmetry_2
_geom_bond_publ_flag
Se1 C27 1.783(3) . ?
Se2 C28 1.778(3) . ?
Fe3 N6 2.093(3) . ?
Fe3 N3 2.234(2) . ?
Fe3 N2 2.225(2) . ?
Fe3 N1 2.194(2) . ?
Fe3 N5 2.113(3) . ?
Fe3 N4 2.187(2) . ?
N6 C27 1.144(3) . ?
N3 C8 1.476(3) . ?
N3 C9 1.471(4) . ?
C5 N1 1.346(3) . ?
C5 C4 1.375(4) . ?
C5 C6 1.510(4) . ?
N2 C7 1.474(4) . ?
N2 C6 1.469(4) . ?
N1 C1 1.341(4) . ?
C25 C26 1.377(5) . ?
C25 C24 1.362(6) . ?
N5 C28 1.142(4) . ?
C11 C10 1.375(4) . ?
C11 C12 1.392(4) . ?
C26 C21 1.386(5) . ?
C7 C8 1.505(4) . ?
C19 C20 1.382(5) . ?
C19 C18 1.369(5) . ?
C9 C10 1.514(4) . ?
C4 C3 1.393(4) . ?
C10 N4 1.343(3) . ?
C12 C13 1.387(4) . ?
C12 C21 1.483(4) . ?
N4 C14 1.344(3) . ?
C2 C3 1.386(4) . ?
C2 C1 1.370(4) . ?
C17 C16 1.381(5) . ?
C17 C18 1.373(5) . ?
C16 C15 1.387(5) . ?
C14 C13 1.369(4) . ?
C20 C15 1.385(4) . ?
C3 C15 1.481(4) . ?
C21 C22 1.378(5) . ?
C24 C23 1.363(6) . ?
C22 C23 1.389(6) . ?
